data_2012355
loop_
_publ_author_name
'Laphookhieo, Surat'
'Karalai, Chatchanok'
'Chantrapromma, Suchada'
'Fun, Hoong-Kun'
'Usman, Anwar'
'Rat-a-pa, Yanisa'
'Chantrapromma, Kan'

_publ_section_title
;
 Atomic charges of cerbinal
;
_journal_issue 11
_journal_name_full 'Acta Crystallographica Section C'
_journal_page_first 1352
_journal_page_last 1353
_journal_paper_doi 10.1107/S0108270101014317
_journal_volume 57
_journal_year 2001
_chemical_formula_iupac 'C11 H8 O4'
_chemical_formula_moiety 'C11 H8 O4'
_chemical_formula_sum 'C11 H8 O4'
_chemical_formula_weight 204.17
_chemical_melting_point 450.0(10)
_chemical_name_common Cerbinal
_chemical_name_systematic
;
Methyl 1-formyl-6-oxa-6H-indene-4-carboxylate
;
_space_group_IT_number 19
_symmetry_cell_setting orthorhombic
_symmetry_space_group_name_Hall 'P 2ac 2ab'
_symmetry_space_group_name_H-M 'P 21 21 21'
_audit_creation_method SHELXL-97
_cell_angle_alpha 90.00
_cell_angle_beta 90.00
_cell_angle_gamma 90.00
_cell_formula_units_Z 4
_cell_length_a 6.8622(2)
_cell_length_b 10.82440(10)
_cell_length_c 12.3446(3)
_cell_measurement_reflns_used 3144
_cell_measurement_temperature 293(2)
_cell_measurement_theta_max 28.34
_cell_measurement_theta_min 2.50
_cell_volume 916.95(4)
_computing_cell_refinement 'SAINT (Siemens, 1996)'
_computing_data_collection 'SMART (Siemens, 1996)'
_computing_data_reduction SAINT
_computing_molecular_graphics SHELXTL
_computing_publication_material 'SHELXTL and PLATON (Spek, 1990)'
_computing_structure_refinement SHELXTL
_computing_structure_solution 'SHELXTL (Sheldrick, 1997)'
_diffrn_ambient_temperature 293(2)
_diffrn_detector_area_resol_mean 8.33
_diffrn_measured_fraction_theta_full .995
_diffrn_measured_fraction_theta_max .995
_diffrn_measurement_device_type 'Siemens SMART CCD area-detector'
_diffrn_measurement_method \w
_diffrn_radiation_monochromator graphite
_diffrn_radiation_source 'fine-focus sealed tube'
_diffrn_radiation_type MoK\a
_diffrn_radiation_wavelength .71073
_diffrn_reflns_av_R_equivalents .0829
_diffrn_reflns_av_sigmaI/netI .0635
_diffrn_reflns_limit_h_max 8
_diffrn_reflns_limit_h_min -9
_diffrn_reflns_limit_k_max 14
_diffrn_reflns_limit_k_min -13
_diffrn_reflns_limit_l_max 11
_diffrn_reflns_limit_l_min -16
_diffrn_reflns_number 6418
_diffrn_reflns_theta_full 28.28
_diffrn_reflns_theta_max 28.28
_diffrn_reflns_theta_min 2.50
_diffrn_standards_decay_% none
_exptl_absorpt_coefficient_mu .114
_exptl_absorpt_correction_type none
_exptl_crystal_colour yellow
_exptl_crystal_density_diffrn 1.479
_exptl_crystal_density_method 'not measured'
_exptl_crystal_description needle
_exptl_crystal_F_000 424
_exptl_crystal_size_max .46
_exptl_crystal_size_mid .16
_exptl_crystal_size_min .14
_refine_diff_density_max .354
_refine_diff_density_min -.446
_refine_ls_extinction_coef .015(5)
_refine_ls_extinction_method SHELXL97
_refine_ls_goodness_of_fit_ref 1.007
_refine_ls_hydrogen_treatment constr
_refine_ls_matrix_type full
_refine_ls_number_parameters 138
_refine_ls_number_reflns 1323
_refine_ls_number_restraints 0
_refine_ls_restrained_S_all 1.007
_refine_ls_R_factor_all .0782
_refine_ls_R_factor_gt .0561
_refine_ls_shift/su_max .036
_refine_ls_shift/su_mean .002
_refine_ls_structure_factor_coef Fsqd
_refine_ls_weighting_details 'calc w = 1/[\s^2^(Fo^2^)+(0.0799P)^2^] where P = (Fo^2^+2Fc^2^)/3'
_refine_ls_weighting_scheme calc
_refine_ls_wR_factor_ref .1446
_reflns_number_gt 900
_reflns_number_total 1323
_reflns_threshold_expression I>2\s(I)
_cod_data_source_file ta1345.cif
_cod_data_source_block I
_cod_depositor_comments
;
The following automatic conversions were performed:

'_chemical_melting_point' value '449-451 K' was changed to
'450.0(10)' - the average value was taken and precision was
estimated.

Automatic conversion script
Id: cif_fix_values 1646 2011-03-28 12:23:43Z adriana 

The following automatic conversions were performed:

'_chemical_melting_point' value '449-451 K' was changed to
'450.0(10)' - the average value was taken and precision was
estimated.

Automatic conversion script
Id: cif_fix_values 1715 2011-07-08 13:25:40Z adriana 
;
_cod_database_code 2012355

loop_
_symmetry_equiv_pos_as_xyz
'x, y, z'
'-x+1/2, -y, z+1/2'
'-x, y+1/2, -z+1/2'
'x+1/2, -y+1/2, -z'

loop_
_atom_site_label
_atom_site_fract_x
_atom_site_fract_y
_atom_site_fract_z
_atom_site_U_iso_or_equiv
_atom_site_adp_type
_atom_site_calc_flag
_atom_site_refinement_flags
_atom_site_occupancy
_atom_site_disorder_assembly
_atom_site_disorder_group
_atom_site_type_symbol
O1 .1363(5) .3189(2) .16333(19) .0618(7) Uani d . 1 . . O
O2 .1100(5) .12325(19) .72795(17) .0553(7) Uani d . 1 . . O
O3 .1279(4) .47706(16) .49857(15) .0410(6) Uani d . 1 . . O
O4 .1314(4) .3151(2) .79461(16) .0433(6) Uani d . 1 . . O
C1 .1279(5) .2860(3) .4065(2) .0287(6) Uani d . 1 . . C
C2 .1313(6) .4101(3) .4055(2) .0366(7) Uani d . 1 . . C
H2A .1361 .4513 .3394 .044 Uiso calc R 1 . . H
C3 .1239(6) .4169(3) .5954(2) .0356(7) Uani d . 1 . . C
H3A .1218 .4641 .6583 .043 Uiso calc R 1 . . H
C4 .1229(5) .2919(2) .6052(2) .0276(6) Uani d . 1 . . C
C5 .1243(5) .2191(2) .5093(2) .0275(6) Uani d . 1 . . C
C6 .1225(5) .0940(3) .4859(2) .0360(7) Uani d . 1 . . C
H6A .1193 .0301 .5362 .043 Uiso calc R 1 . . H
C7 .1263(6) .0807(3) .3717(2) .0398(7) Uani d . 1 . . C
H7A .1266 .0054 .3354 .048 Uiso calc R 1 . . H
C8 .1296(5) .1955(3) .3213(2) .0337(7) Uani d . 1 . . C
C9 .1345(6) .2176(3) .2059(3) .0445(8) Uani d . 1 . . C
H9A .1365 .1489 .1606 .053 Uiso calc R 1 . . H
C10 .1214(5) .2336(3) .7136(2) .0339(6) Uani d . 1 . . C
C11 .1271(7) .2634(3) .9036(2) .0490(9) Uani d . 1 . . C
H11A .1352 .3291 .9557 .074 Uiso calc R 1 . . H
H11B .2355 .2084 .9130 .074 Uiso calc R 1 . . H
H11C .0076 .2188 .9139 .074 Uiso calc R 1 . . H

loop_
_atom_site_aniso_label
_atom_site_aniso_U_11
_atom_site_aniso_U_22
_atom_site_aniso_U_33
_atom_site_aniso_U_12
_atom_site_aniso_U_13
_atom_site_aniso_U_23
O1 .0816(18) .0745(16) .0293(12) .004(2) .0014(14) .0078(12)
O2 .0955(19) .0390(12) .0316(12) -.0035(16) -.0027(17) .0100(10)
O3 .0637(14) .0296(9) .0298(11) -.0017(12) -.0017(14) .0028(9)
O4 .0647(13) .0451(11) .0201(10) -.0038(15) -.0014(12) .0009(9)
C1 .0267(13) .0351(13) .0242(13) -.0013(18) -.0014(14) .0001(12)
C2 .0476(16) .0380(15) .0242(14) .000(2) .0031(17) .0060(12)
C3 .0500(16) .0321(14) .0246(14) -.004(2) -.0007(18) -.0012(12)
C4 .0288(13) .0312(13) .0227(13) -.0011(16) -.0002(15) .0012(11)
C5 .0235(12) .0333(13) .0256(13) .0040(17) .0010(15) .0000(13)
C6 .0415(15) .0311(13) .0354(16) -.0019(17) -.0005(19) -.0024(13)
C7 .0441(16) .0403(16) .0349(16) .0051(19) -.0014(19) -.0118(13)
C8 .0327(14) .0436(16) .0248(13) -.0013(19) .0015(15) -.0036(12)
C9 .0468(18) .0605(19) .0261(15) -.001(2) .0032(18) -.0062(16)
C10 .0360(15) .0414(16) .0243(13) -.0023(18) -.0012(18) .0037(12)
C11 .064(2) .063(2) .0195(14) -.004(2) -.0014(18) .0049(13)

loop_
_atom_type_symbol
_atom_type_description
_atom_type_scat_dispersion_real
_atom_type_scat_dispersion_imag
_atom_type_scat_source
C C .0033 .0016 'International Tables Vol C Tables 4.2.6.8 and 6.1.1.4'
H H .0000 .0000 'International Tables Vol C Tables 4.2.6.8 and 6.1.1.4'
O O .0106 .0060 'International Tables Vol C Tables 4.2.6.8 and 6.1.1.4'

loop_
_geom_angle_atom_site_label_1
_geom_angle_atom_site_label_2
_geom_angle_atom_site_label_3
_geom_angle
_geom_angle_publ_flag
C2 O3 C3 119.2(2) yes
C10 O4 C11 115.9(2) yes
C2 C1 C8 132.4(3) ?
C2 C1 C5 120.3(3) ?
C8 C1 C5 107.3(2) ?
C1 C2 O3 121.6(2) ?
C1 C2 H2A 119.2 ?
O3 C2 H2A 119.2 ?
C4 C3 O3 123.7(3) ?
C4 C3 H3A 118.1 ?
O3 C3 H3A 118.1 ?
C3 C4 C5 118.5(2) ?
C3 C4 C10 120.4(2) ?
C5 C4 C10 121.1(2) ?
C6 C5 C4 135.6(3) ?
C6 C5 C1 107.7(3) ?
C4 C5 C1 116.7(2) ?
C5 C6 C7 107.8(3) ?
C5 C6 H6A 126.1 ?
C7 C6 H6A 126.1 ?
C8 C7 C6 110.8(3) ?
C8 C7 H7A 124.6 ?
C6 C7 H7A 124.6 ?
C7 C8 C1 106.3(2) ?
C7 C8 C9 126.1(3) ?
C1 C8 C9 127.6(3) ?
O1 C9 C8 125.1(3) yes
O1 C9 H9A 117.5 ?
C8 C9 H9A 117.5 ?
O2 C10 O4 123.1(3) ?
O2 C10 C4 123.7(3) ?
O4 C10 C4 113.2(2) ?
O4 C11 H11A 109.5 ?
O4 C11 H11B 109.5 ?
H11A C11 H11B 109.5 ?
O4 C11 H11C 109.5 ?
H11A C11 H11C 109.5 ?
H11B C11 H11C 109.5 ?

loop_
_geom_bond_atom_site_label_1
_geom_bond_atom_site_label_2
_geom_bond_site_symmetry_2
_geom_bond_distance
_geom_bond_publ_flag
O1 C9 . 1.217(4) yes
O2 C10 . 1.210(3) yes
O3 C2 . 1.359(3) yes
O3 C3 . 1.361(3) yes
O4 C10 . 1.336(4) yes
O4 C11 . 1.457(4) yes
C1 C2 . 1.344(4) yes
C1 C8 . 1.438(4) ?
C1 C5 . 1.461(4) ?
C2 H2A . .9300 ?
C3 C4 . 1.359(4) yes
C3 H3A . .9300 ?
C4 C5 . 1.423(4) ?
C4 C10 . 1.479(4) ?
C5 C6 . 1.384(4) ?
C6 C7 . 1.417(4) ?
C6 H6A . .9300 ?
C7 C8 . 1.390(4) ?
C7 H7A . .9300 ?
C8 C9 . 1.445(4) ?
C9 H9A . .9300 ?
C11 H11A . .9600 ?
C11 H11B . .9600 ?
C11 H11C . .9600 ?

loop_
_geom_hbond_atom_site_label_D
_geom_hbond_atom_site_label_H
_geom_hbond_atom_site_label_A
_geom_hbond_site_symmetry_A
_geom_hbond_distance_DH
_geom_hbond_distance_HA
_geom_hbond_distance_DA
_geom_hbond_angle_DHA
_geom_hbond_publ_flag
C11 H11A O1 1_556 .96 2.5658 3.262(3) 130 yes

loop_
_cod_related_entry_id
_cod_related_entry_database
_cod_related_entry_code
1 ChemSpider 21135063
